data_7717037
loop_
_publ_author_name
'Liu, Yan'
'Yu, Changyan'
'Xie, Zhihe'
'Cao, Ming'
'Miao, Dongyuan'
'Xue, Zhiwei'
'Li, Yanhua'

_publ_section_title
;
 Syntheses, crystal structures and photocurrent responses of
 Cs<sub>2</sub>Ag<sub>2</sub>Sb<sub>2</sub>S<sub>5</sub> and
 CsAgSb<sub>4</sub>S<sub>7</sub> with thiourea as a mineralizer.
;
_journal_issue 39
_journal_name_full 'Dalton transactions (Cambridge, England : 2003)'
_journal_page_first 16149
_journal_page_last 16153
_journal_paper_doi 10.1039/d4dt02226b
_journal_volume 53
_journal_year 2024
_chemical_formula_sum 'Ag0.4 Cs0.4 S2.8 Sb1.6'
_chemical_formula_weight 380.88
_space_group_crystal_system monoclinic
_space_group_IT_number 15
_space_group_name_Hall '-C 2yc'
_space_group_name_H-M_alt 'C 1 2/c 1'
_audit_creation_method SHELXL-2018/3
_audit_update_record
;
2023-12-27 deposited with the CCDC.	2024-09-12 downloaded from the CCDC.
;
_cell_angle_alpha 90
_cell_angle_beta 97.616(6)
_cell_angle_gamma 90
_cell_formula_units_Z 20
_cell_length_a 26.150(6)
_cell_length_b 8.8407(19)
_cell_length_c 12.134(3)
_cell_measurement_reflns_used 2386
_cell_measurement_temperature 150(2)
_cell_measurement_theta_max 28.18
_cell_measurement_theta_min 3.32
_cell_volume 2780.4(11)
_computing_structure_refinement 'SHELXL-2018/3 (Sheldrick, 2018)'
_diffrn_ambient_temperature 150(2)
_diffrn_measured_fraction_theta_full 0.997
_diffrn_measured_fraction_theta_max 0.988
_diffrn_measurement_device_type 'CCD area detector'
_diffrn_measurement_method 'phi and omega scans'
_diffrn_radiation_type MoK\a
_diffrn_radiation_wavelength 0.71073
_diffrn_reflns_av_R_equivalents 0.0697
_diffrn_reflns_av_unetI/netI 0.0530
_diffrn_reflns_Laue_measured_fraction_full 0.997
_diffrn_reflns_Laue_measured_fraction_max 0.988
_diffrn_reflns_limit_h_max 32
_diffrn_reflns_limit_h_min -32
_diffrn_reflns_limit_k_max 10
_diffrn_reflns_limit_k_min -10
_diffrn_reflns_limit_l_max 15
_diffrn_reflns_limit_l_min -14
_diffrn_reflns_number 11622
_diffrn_reflns_point_group_measured_fraction_full 0.997
_diffrn_reflns_point_group_measured_fraction_max 0.988
_diffrn_reflns_theta_full 25.242
_diffrn_reflns_theta_max 26.383
_diffrn_reflns_theta_min 1.571
_exptl_absorpt_coefficient_mu 12.643
_exptl_absorpt_correction_T_max 0.7512
_exptl_absorpt_correction_T_min 0.2489
_exptl_absorpt_correction_type multi-scan
_exptl_crystal_colour red
_exptl_crystal_density_diffrn 4.549
_exptl_crystal_description block
_exptl_crystal_F_000 3344
_exptl_crystal_size_max 0.220
_exptl_crystal_size_mid 0.200
_exptl_crystal_size_min 0.180
_refine_diff_density_max 3.032
_refine_diff_density_min -3.339
_refine_diff_density_rms 0.530
_refine_ls_extinction_method none
_refine_ls_goodness_of_fit_ref 1.081
_refine_ls_hydrogen_treatment undef
_refine_ls_matrix_type full
_refine_ls_number_parameters 120
_refine_ls_number_reflns 2815
_refine_ls_number_restraints 42
_refine_ls_restrained_S_all 1.131
_refine_ls_R_factor_all 0.0489
_refine_ls_R_factor_gt 0.0469
_refine_ls_shift/su_max 0.000
_refine_ls_shift/su_mean 0.000
_refine_ls_structure_factor_coef Fsqd
_refine_ls_weighting_details 'w=1/[\s^2^(Fo^2^)+(0.0800P)^2^+80.7463P] where P=(Fo^2^+2Fc^2^)/3'
_refine_ls_weighting_scheme calc
_refine_ls_wR_factor_gt 0.1260
_refine_ls_wR_factor_ref 0.1281
_reflns_Friedel_coverage 0.000
_reflns_number_gt 2683
_reflns_number_total 2815
_reflns_threshold_expression 'I > 2\s(I)'
_cod_data_source_file d4dt02226b2.cif
_cod_data_source_block 6
_cod_depositor_comments
;
The following automatic conversions were performed:

data item '_exptl_absorpt_correction_type' value 'Multi-scan' was
changed to 'multi-scan' in accordance with the
/home/data/users/saulius/crontab/automatic-downloads/rss-feeds/RSC/lib/dictionaries/cif_core.dic
dictionary named 'cif_core.dic' version 2.4.2 last updated on
2011-04-26.

Automatic conversion script
Id: cif_fix_values 8170 2020-07-09 18:12:32Z antanas 

 Adding full bibliography for 7717037--7717038.cif.
;
_cod_original_cell_volume 2780.5(10)
_cod_original_sg_symbol_H-M 'C 2/c'
_cod_original_formula_sum 'Ag0.40 Cs0.40 S2.80 Sb1.60'
_cod_database_code 7717037
_shelx_shelxl_version_number 2018/3
_shelx_space_group_comment
;
The symmetry employed for this shelxl refinement is uniquely defined
by the following loop, which should always be used as a source of
symmetry information in preference to the above space-group names.
They are only intended as comments.
;
_shelx_estimated_absorpt_t_min 0.167
_shelx_estimated_absorpt_t_max 0.209

loop_
_space_group_symop_operation_xyz
'x, y, z'
'-x, y, -z+1/2'
'x+1/2, y+1/2, z'
'-x+1/2, y+1/2, -z+1/2'
'-x, -y, -z'
'x, -y, z-1/2'
'-x+1/2, -y+1/2, -z'
'x+1/2, -y+1/2, z-1/2'

loop_
_atom_site_label
_atom_site_type_symbol
_atom_site_fract_x
_atom_site_fract_y
_atom_site_fract_z
_atom_site_U_iso_or_equiv
_atom_site_adp_type
_atom_site_occupancy
_atom_site_site_symmetry_order
_atom_site_calc_flag
_atom_site_refinement_flags_posn
_atom_site_refinement_flags_adp
_atom_site_refinement_flags_occupancy
_atom_site_disorder_assembly
_atom_site_disorder_group
Sb4 Sb 0.14102(2) 0.08124(7) 0.56494(5) 0.00718(18) Uani 1 1 d . U . . .
Sb2 Sb 0.35248(2) 0.10161(7) 0.67898(5) 0.00597(18) Uani 1 1 d . U . . .
Sb3 Sb 0.07369(2) 0.44584(7) 0.57831(5) 0.00621(18) Uani 1 1 d . . . . .
Cs3 Cs 0.250000 -0.250000 0.500000 0.0156(2) Uani 1 2 d S . P . .
Sb1 Sb 0.07788(2) 0.20798(7) 0.87112(5) 0.00720(18) Uani 1 1 d . U . . .
Cs2 Cs 0.000000 -0.16361(11) 0.750000 0.0180(2) Uani 1 2 d S T P . .
Ag1 Ag 0.24285(3) 0.10109(9) 0.31731(8) 0.0208(2) Uani 1 1 d . . . . .
S1 S 0.46146(8) -0.0262(2) 0.61286(17) 0.0068(4) Uani 1 1 d . U . . .
S9 S 0.14775(9) 0.0524(3) 0.36809(19) 0.0107(5) Uani 1 1 d . . . . .
S8 S 0.16410(8) 0.4067(2) 0.52666(17) 0.0069(4) Uani 1 1 d . U . . .
S10 S 0.15096(8) 0.3186(3) 0.79337(18) 0.0072(4) Uani 1 1 d . . . . .
S6 S 0.10896(9) -0.1952(3) 0.56975(18) 0.0104(5) Uani 1 1 d . . . . .
S7 S 0.26156(9) 0.1142(3) 0.69475(19) 0.0112(5) Uani 1 1 d . U . . .
S2 S 0.05021(9) 0.1772(3) 0.54880(18) 0.0087(4) Uani 1 1 d . U . . .

loop_
_atom_site_aniso_label
_atom_site_aniso_U_11
_atom_site_aniso_U_22
_atom_site_aniso_U_33
_atom_site_aniso_U_23
_atom_site_aniso_U_13
_atom_site_aniso_U_12
Sb4 0.0021(3) 0.0104(3) 0.0087(3) 0.0001(2) -0.0002(2) 0.0013(2)
Sb2 0.0020(3) 0.0096(3) 0.0059(3) -0.0003(2) -0.0010(2) 0.0001(2)
Sb3 0.0026(3) 0.0089(3) 0.0066(3) -0.0004(2) -0.0012(2) 0.0003(2)
Cs3 0.0071(4) 0.0206(5) 0.0169(4) -0.0004(3) -0.0067(3) -0.0015(3)
Sb1 0.0028(3) 0.0111(3) 0.0075(3) -0.0010(2) -0.0001(2) -0.0032(2)
Cs2 0.0183(5) 0.0188(5) 0.0151(4) 0.000 -0.0039(3) 0.000
Ag1 0.0148(4) 0.0163(4) 0.0330(5) -0.0039(3) 0.0094(4) 0.0019(3)
S1 0.0038(7) 0.0088(8) 0.0074(7) 0.0002(6) -0.0007(6) 0.0007(6)
S9 0.0107(11) 0.0118(11) 0.0104(10) -0.0018(8) 0.0047(9) -0.0022(9)
S8 0.0039(8) 0.0094(8) 0.0070(7) 0.0010(6) -0.0006(6) 0.0001(6)
S10 0.0017(9) 0.0110(10) 0.0088(10) -0.0005(8) 0.0006(8) -0.0013(8)
S6 0.0129(11) 0.0112(11) 0.0069(10) 0.0013(8) 0.0006(9) -0.0005(9)
S7 0.0072(8) 0.0126(8) 0.0142(8) 0.0022(7) 0.0028(7) 0.0015(7)
S2 0.0050(7) 0.0103(8) 0.0104(8) -0.0014(6) -0.0003(6) -0.0005(6)

loop_
_atom_type_symbol
_atom_type_description
_atom_type_scat_dispersion_real
_atom_type_scat_dispersion_imag
_atom_type_scat_source
Ag Ag -0.8971 1.1015 'International Tables Vol C Tables 4.2.6.8 and 6.1.1.4'
Cs Cs -0.3680 2.1192 'International Tables Vol C Tables 4.2.6.8 and 6.1.1.4'
S S 0.1246 0.1234 'International Tables Vol C Tables 4.2.6.8 and 6.1.1.4'
Sb Sb -0.5866 1.5461 'International Tables Vol C Tables 4.2.6.8 and 6.1.1.4'

loop_
_geom_angle_atom_site_label_1
_geom_angle_atom_site_label_2
_geom_angle_atom_site_label_3
_geom_angle
_geom_angle_site_symmetry_1
_geom_angle_site_symmetry_3
_geom_angle_publ_flag
S9 Sb4 S2 98.63(8) . . ?
S9 Sb4 S6 89.37(8) . . ?
S2 Sb4 S6 90.87(8) . . ?
S9 Sb4 Cs3 66.82(6) . . ?
S2 Sb4 Cs3 151.00(6) . . ?
S6 Sb4 Cs3 65.08(6) . . ?
S7 Sb2 S8 92.20(8) . 7_556 ?
S7 Sb2 S10 88.99(8) . 4_546 ?
S8 Sb2 S10 95.73(7) 7_556 4_546 ?
S7 Sb2 Cs2 144.77(6) . 3 ?
S8 Sb2 Cs2 104.19(5) 7_556 3 ?
S10 Sb2 Cs2 119.38(5) 4_546 3 ?
S7 Sb2 Cs3 62.44(6) . . ?
S8 Sb2 Cs3 58.45(5) 7_556 . ?
S10 Sb2 Cs3 49.24(5) 4_546 . ?
Cs2 Sb2 Cs3 152.016(16) 3 . ?
S2 Sb3 S1 94.90(7) . 7_556 ?
S2 Sb3 S8 93.13(7) . . ?
S1 Sb3 S8 92.85(7) 7_556 . ?
S10 Cs3 S10 180.00(8) 6 4_546 ?
S10 Cs3 Ag1 75.10(4) 6 . ?
S10 Cs3 Ag1 104.90(4) 4_546 . ?
S10 Cs3 Ag1 104.90(4) 6 7_546 ?
S10 Cs3 Ag1 75.10(4) 4_546 7_546 ?
Ag1 Cs3 Ag1 180.0 . 7_546 ?
S10 Cs3 S8 118.50(5) 6 7_556 ?
S10 Cs3 S8 61.50(5) 4_546 7_556 ?
Ag1 Cs3 S8 44.40(4) . 7_556 ?
Ag1 Cs3 S8 135.60(4) 7_546 7_556 ?
S10 Cs3 S8 61.50(5) 6 1_545 ?
S10 Cs3 S8 118.50(5) 4_546 1_545 ?
Ag1 Cs3 S8 135.60(4) . 1_545 ?
Ag1 Cs3 S8 44.40(4) 7_546 1_545 ?
S8 Cs3 S8 180.00(7) 7_556 1_545 ?
S10 Cs3 S6 62.39(5) 6 . ?
S10 Cs3 S6 117.61(5) 4_546 . ?
Ag1 Cs3 S6 92.87(4) . . ?
Ag1 Cs3 S6 87.13(4) 7_546 . ?
S8 Cs3 S6 120.08(5) 7_556 . ?
S8 Cs3 S6 59.92(5) 1_545 . ?
S10 Cs3 S6 117.61(5) 6 7_546 ?
S10 Cs3 S6 62.39(5) 4_546 7_546 ?
Ag1 Cs3 S6 87.13(4) . 7_546 ?
Ag1 Cs3 S6 92.87(4) 7_546 7_546 ?
S8 Cs3 S6 59.92(5) 7_556 7_546 ?
S8 Cs3 S6 120.08(5) 1_545 7_546 ?
S6 Cs3 S6 180.0 . 7_546 ?
S10 Cs3 S7 60.60(5) 6 6 ?
S10 Cs3 S7 119.40(5) 4_546 6 ?
Ag1 Cs3 S7 37.65(4) . 6 ?
Ag1 Cs3 S7 142.35(4) 7_546 6 ?
S8 Cs3 S7 63.82(5) 7_556 6 ?
S8 Cs3 S7 116.18(5) 1_545 6 ?
S6 Cs3 S7 110.88(5) . 6 ?
S6 Cs3 S7 69.12(5) 7_546 6 ?
S10 Cs3 S7 119.40(5) 6 4_546 ?
S10 Cs3 S7 60.60(5) 4_546 4_546 ?
Ag1 Cs3 S7 142.35(4) . 4_546 ?
Ag1 Cs3 S7 37.65(4) 7_546 4_546 ?
S8 Cs3 S7 116.18(5) 7_556 4_546 ?
S8 Cs3 S7 63.82(5) 1_545 4_546 ?
S6 Cs3 S7 69.12(5) . 4_546 ?
S6 Cs3 S7 110.88(5) 7_546 4_546 ?
S7 Cs3 S7 180.0 6 4_546 ?
S10 Cs3 S9 54.38(5) 6 . ?
S10 Cs3 S9 125.62(5) 4_546 . ?
Ag1 Cs3 S9 40.21(4) . . ?
Ag1 Cs3 S9 139.79(4) 7_546 . ?
S8 Cs3 S9 78.61(5) 7_556 . ?
S8 Cs3 S9 101.39(5) 1_545 . ?
S6 Cs3 S9 53.19(5) . . ?
S6 Cs3 S9 126.81(5) 7_546 . ?
S7 Cs3 S9 63.07(5) 6 . ?
S7 Cs3 S9 116.93(5) 4_546 . ?
S10 Cs3 S9 125.62(5) 6 7_546 ?
S10 Cs3 S9 54.38(5) 4_546 7_546 ?
Ag1 Cs3 S9 139.79(4) . 7_546 ?
Ag1 Cs3 S9 40.21(4) 7_546 7_546 ?
S8 Cs3 S9 101.39(5) 7_556 7_546 ?
S8 Cs3 S9 78.61(5) 1_545 7_546 ?
S6 Cs3 S9 126.81(5) . 7_546 ?
S6 Cs3 S9 53.19(5) 7_546 7_546 ?
S7 Cs3 S9 116.93(5) 6 7_546 ?
S7 Cs3 S9 63.07(5) 4_546 7_546 ?
S9 Cs3 S9 180.00(8) . 7_546 ?
S6 Sb1 S10 102.97(8) 6_556 . ?
S6 Sb1 S1 92.95(7) 6_556 4_556 ?
S10 Sb1 S1 90.26(8) . 4_556 ?
S6 Sb1 Cs2 114.05(6) 6_556 . ?
S10 Sb1 Cs2 124.56(6) . . ?
S1 Sb1 Cs2 125.51(5) 4_556 . ?
S1 Cs2 S1 59.39(7) 3_445 4_546 ?
S1 Cs2 S2 59.22(5) 3_445 5_556 ?
S1 Cs2 S2 117.07(5) 4_546 5_556 ?
S1 Cs2 S2 117.07(5) 3_445 6_556 ?
S1 Cs2 S2 59.22(5) 4_546 6_556 ?
S2 Cs2 S2 176.26(8) 5_556 6_556 ?
S1 Cs2 S6 90.85(5) 3_445 2_556 ?
S1 Cs2 S6 81.85(5) 4_546 2_556 ?
S2 Cs2 S6 111.37(5) 5_556 2_556 ?
S2 Cs2 S6 68.34(5) 6_556 2_556 ?
S1 Cs2 S6 81.85(5) 3_445 . ?
S1 Cs2 S6 90.85(5) 4_546 . ?
S2 Cs2 S6 68.34(5) 5_556 . ?
S2 Cs2 S6 111.36(5) 6_556 . ?
S6 Cs2 S6 171.62(8) 2_556 . ?
S1 Cs2 Sb1 164.86(3) 3_445 . ?
S1 Cs2 Sb1 116.62(4) 4_546 . ?
S2 Cs2 Sb1 118.73(4) 5_556 . ?
S2 Cs2 Sb1 64.69(4) 6_556 . ?
S6 Cs2 Sb1 103.26(4) 2_556 . ?
S6 Cs2 Sb1 83.66(4) . . ?
S1 Cs2 Sb1 116.62(4) 3_445 2_556 ?
S1 Cs2 Sb1 164.86(3) 4_546 2_556 ?
S2 Cs2 Sb1 64.69(4) 5_556 2_556 ?
S2 Cs2 Sb1 118.73(4) 6_556 2_556 ?
S6 Cs2 Sb1 83.66(4) 2_556 2_556 ?
S6 Cs2 Sb1 103.26(4) . 2_556 ?
Sb1 Cs2 Sb1 71.12(3) . 2_556 ?
S1 Cs2 S9 124.05(5) 3_445 6_556 ?
S1 Cs2 S9 82.00(5) 4_546 6_556 ?
S2 Cs2 S9 123.55(5) 5_556 6_556 ?
S2 Cs2 S9 57.53(5) 6_556 6_556 ?
S6 Cs2 S9 124.20(5) 2_556 6_556 ?
S6 Cs2 S9 58.22(5) . 6_556 ?
Sb1 Cs2 S9 42.61(3) . 6_556 ?
Sb1 Cs2 S9 110.00(4) 2_556 6_556 ?
S1 Cs2 S9 82.00(5) 3_445 5_556 ?
S1 Cs2 S9 124.05(5) 4_546 5_556 ?
S2 Cs2 S9 57.53(5) 5_556 5_556 ?
S2 Cs2 S9 123.55(5) 6_556 5_556 ?
S6 Cs2 S9 58.22(5) 2_556 5_556 ?
S6 Cs2 S9 124.20(5) . 5_556 ?
Sb1 Cs2 S9 110.00(4) . 5_556 ?
Sb1 Cs2 S9 42.61(3) 2_556 5_556 ?
S9 Cs2 S9 151.97(7) 6_556 5_556 ?
S1 Cs2 Sb2 46.87(4) 3_445 3_445 ?
S1 Cs2 Sb2 81.80(4) 4_546 3_445 ?
S2 Cs2 Sb2 66.45(4) 5_556 3_445 ?
S2 Cs2 Sb2 111.62(4) 6_556 3_445 ?
S6 Cs2 Sb2 51.12(4) 2_556 3_445 ?
S6 Cs2 Sb2 123.93(4) . 3_445 ?
Sb1 Cs2 Sb2 148.065(19) . 3_445 ?
Sb1 Cs2 Sb2 85.703(19) 2_556 3_445 ?
S9 Cs2 Sb2 163.69(4) 6_556 3_445 ?
S9 Cs2 Sb2 43.16(4) 5_556 3_445 ?
S1 Cs2 Sb2 81.80(4) 3_445 4_546 ?
S1 Cs2 Sb2 46.87(4) 4_546 4_546 ?
S2 Cs2 Sb2 111.62(4) 5_556 4_546 ?
S2 Cs2 Sb2 66.45(4) 6_556 4_546 ?
S6 Cs2 Sb2 123.93(4) 2_556 4_546 ?
S6 Cs2 Sb2 51.12(4) . 4_546 ?
Sb1 Cs2 Sb2 85.703(19) . 4_546 ?
Sb1 Cs2 Sb2 148.065(19) 2_556 4_546 ?
S9 Cs2 Sb2 43.16(4) 6_556 4_546 ?
S9 Cs2 Sb2 163.69(4) 5_556 4_546 ?
Sb2 Cs2 Sb2 123.21(3) 3_445 4_546 ?
S7 Ag1 S7 137.31(5) 6 7_556 ?
S7 Ag1 S9 105.99(8) 6 . ?
S7 Ag1 S9 97.88(8) 7_556 . ?
S7 Ag1 S8 99.08(8) 6 7_556 ?
S7 Ag1 S8 95.16(8) 7_556 7_556 ?
S9 Ag1 S8 125.11(7) . 7_556 ?
S7 Ag1 Cs3 74.19(6) 6 . ?
S7 Ag1 Cs3 147.79(6) 7_556 . ?
S9 Ag1 Cs3 73.14(5) . . ?
S8 Ag1 Cs3 68.00(5) 7_556 . ?
S7 Ag1 Cs3 69.46(6) 6 4 ?
S7 Ag1 Cs3 68.43(6) 7_556 4 ?
S9 Ag1 Cs3 115.33(6) . 4 ?
S8 Ag1 Cs3 119.07(5) 7_556 4 ?
Cs3 Ag1 Cs3 143.61(2) . 4 ?
Sb3 S1 Sb1 103.22(8) 7_556 4_546 ?
Sb3 S1 Cs2 102.60(7) 7_556 3 ?
Sb1 S1 Cs2 147.58(8) 4_546 3 ?
Sb4 S9 Ag1 113.58(9) . . ?
Sb4 S9 Cs3 78.87(6) . . ?
Ag1 S9 Cs3 66.65(5) . . ?
Sb4 S9 Cs2 97.58(7) . 5_556 ?
Ag1 S9 Cs2 138.60(8) . 5_556 ?
Cs3 S9 Cs2 149.89(7) . 5_556 ?
Sb2 S8 Sb3 101.98(8) 7_556 . ?
Sb2 S8 Ag1 132.98(9) 7_556 7_556 ?
Sb3 S8 Ag1 124.91(8) . 7_556 ?
Sb2 S8 Cs3 87.96(6) 7_556 1_565 ?
Sb3 S8 Cs3 119.24(7) . 1_565 ?
Ag1 S8 Cs3 67.60(5) 7_556 1_565 ?
Sb1 S10 Sb2 107.54(8) . 4_556 ?
Sb1 S10 Cs3 101.62(7) . 4_556 ?
Sb2 S10 Cs3 96.62(7) 4_556 4_556 ?
Sb1 S6 Sb4 95.04(8) 6 . ?
Sb1 S6 Cs2 113.08(8) 6 . ?
Sb4 S6 Cs2 102.24(7) . . ?
Sb1 S6 Cs3 88.90(6) 6 . ?
Sb4 S6 Cs3 78.17(6) . . ?
Cs2 S6 Cs3 157.74(7) . . ?
Sb2 S7 Ag1 106.52(9) . 6_556 ?
Sb2 S7 Ag1 94.55(8) . 7_556 ?
Ag1 S7 Ag1 141.44(10) 6_556 7_556 ?
Sb2 S7 Cs3 106.71(8) . 4_556 ?
Ag1 S7 Cs3 68.17(6) 6_556 4_556 ?
Ag1 S7 Cs3 75.05(6) 7_556 4_556 ?
Sb2 S7 Cs3 85.05(6) . . ?
Ag1 S7 Cs3 74.48(6) 6_556 . ?
Ag1 S7 Cs3 140.62(9) 7_556 . ?
Cs3 S7 Cs3 142.61(6) 4_556 . ?
Sb3 S2 Sb4 95.72(8) . . ?
Sb3 S2 Cs2 102.90(7) . 5_556 ?
Sb4 S2 Cs2 106.02(7) . 5_556 ?

loop_
_geom_bond_atom_site_label_1
_geom_bond_atom_site_label_2
_geom_bond_distance
_geom_bond_site_symmetry_2
_geom_bond_publ_flag
Sb4 S9 2.432(2) . ?
Sb4 S2 2.505(2) . ?
Sb4 S6 2.587(2) . ?
Sb4 Cs3 4.2325(9) . ?
Sb2 S7 2.413(2) . ?
Sb2 S8 2.476(2) 7_556 ?
Sb2 S10 2.528(2) 4_546 ?
Sb2 Cs2 4.3648(10) 3 ?
Sb2 Cs3 4.4742(8) . ?
Sb3 S2 2.467(2) . ?
Sb3 S1 2.483(2) 7_556 ?
Sb3 S8 2.549(2) . ?
Cs3 S10 3.412(2) 6 ?
Cs3 S10 3.412(2) 4_546 ?
Cs3 Ag1 3.8044(11) . ?
Cs3 Ag1 3.8044(11) 7_546 ?
Cs3 S8 3.815(2) 7_556 ?
Cs3 S8 3.815(2) 1_545 ?
Cs3 S6 3.922(3) . ?
Cs3 S6 3.922(3) 7_546 ?
Cs3 S7 3.943(2) 6 ?
Cs3 S7 3.943(2) 4_546 ?
Cs3 S9 3.966(3) . ?
Cs3 S9 3.966(3) 7_546 ?
Sb1 S6 2.442(2) 6_556 ?
Sb1 S10 2.444(2) . ?
Sb1 S1 2.583(2) 4_556 ?
Sb1 Cs2 4.0381(11) . ?
Cs2 S1 3.690(2) 3_445 ?
Cs2 S1 3.690(2) 4_546 ?
Cs2 S2 3.691(2) 5_556 ?
Cs2 S2 3.691(2) 6_556 ?
Cs2 S6 3.825(2) 2_556 ?
Cs2 S6 3.825(2) . ?
Cs2 S9 4.060(3) 6_556 ?
Cs2 S9 4.060(3) 5_556 ?
Ag1 S7 2.503(2) 6 ?
Ag1 S7 2.523(3) 7_556 ?
Ag1 S9 2.675(3) . ?
Ag1 S8 2.879(2) 7_556 ?
